data_1519488
loop_
_publ_author_name
'Warriner, C. N.'
'Denuault, G.'
'Gale, Phil A.'
'Horton, Peter N.'
'Light, Mark E.'
'Coles, Simon J.'
'Hursthouse, Michael B.'

_publ_section_title
;
 2-(N-Ferrocenylmethylcarbamoyl)-5-(methoxycarbonyl)-3,4-diphenylpyrrole
;
_journal_name_full 'Crystal Structure Report Archive'
_journal_page_first 25
_journal_year 2002
_chemical_formula_sum 'C30 H26 Fe N2 O3'
_chemical_formula_weight 518.38
_space_group_IT_number 61
_symmetry_cell_setting orthorhombic
_symmetry_space_group_name_Hall '-P 2ac 2ab'
_symmetry_space_group_name_H-M 'P b c a'
_atom_sites_solution_hydrogens geom
_atom_sites_solution_primary direct
_atom_sites_solution_secondary difmap
_cell_angle_alpha 90.00
_cell_angle_beta 90.00
_cell_angle_gamma 90.00
_cell_formula_units_Z 8
_cell_length_a 6.0816(4)
_cell_length_b 24.8503(16)
_cell_length_c 31.120(3)
_cell_measurement_reflns_used 17675
_cell_measurement_temperature 120(2)
_cell_measurement_theta_max 26.02
_cell_measurement_theta_min 2.91
_cell_volume 4703.2(6)
_computing_cell_refinement 'DENZO & COLLECT'
_computing_data_collection 'DENZO (Otwinowski & Minor, 1997) & COLLECT (Hooft, 1998)'
_computing_data_reduction 'DENZO & COLLECT'
_computing_structure_refinement 'SHELXL-97 (Sheldrick, 1997)'
_computing_structure_solution 'SHELXS-97 (Sheldrick, 1990)'
_diffrn_ambient_temperature 120(2)
_diffrn_detector_area_resol_mean 9.091
_diffrn_measured_fraction_theta_full 0.748
_diffrn_measured_fraction_theta_max 0.748
_diffrn_measurement_device_type 'Bruker-Nonius KappaCCD'
_diffrn_measurement_method '\F & \w scans'
_diffrn_radiation_monochromator graphite
_diffrn_radiation_source 'Bruker-Nonius FR591 rotating anode'
_diffrn_radiation_type MoK\a
_diffrn_radiation_wavelength 0.71073
_diffrn_reflns_av_R_equivalents 0.0691
_diffrn_reflns_av_sigmaI/netI 0.1134
_diffrn_reflns_limit_h_max 6
_diffrn_reflns_limit_h_min -6
_diffrn_reflns_limit_k_max 27
_diffrn_reflns_limit_k_min -28
_diffrn_reflns_limit_l_max 28
_diffrn_reflns_limit_l_min -38
_diffrn_reflns_number 10713
_diffrn_reflns_theta_full 26.00
_diffrn_reflns_theta_max 26.00
_diffrn_reflns_theta_min 3.09
_exptl_absorpt_coefficient_mu 0.678
_exptl_absorpt_correction_T_max 0.9799
_exptl_absorpt_correction_T_min 0.8763
_exptl_absorpt_correction_type multi-scan
_exptl_absorpt_process_details 'SORTAV Blessing (1997)'
_exptl_crystal_colour yellow
_exptl_crystal_density_diffrn 1.464
_exptl_crystal_density_method 'not measured'
_exptl_crystal_description needle
_exptl_crystal_F_000 2160
_exptl_crystal_size_max 0.20
_exptl_crystal_size_mid 0.03
_exptl_crystal_size_min 0.03
_refine_diff_density_max 0.522
_refine_diff_density_min -0.473
_refine_diff_density_rms 0.079
_refine_ls_extinction_coef 0.00047(15)
_refine_ls_extinction_expression Fc^*^=kFc[1+0.001xFc^2^\l^3^/sin(2\q)]^-1/4^
_refine_ls_extinction_method SHELXL
_refine_ls_goodness_of_fit_ref 0.986
_refine_ls_hydrogen_treatment mixed
_refine_ls_matrix_type full
_refine_ls_number_parameters 335
_refine_ls_number_reflns 3464
_refine_ls_number_restraints 0
_refine_ls_restrained_S_all 0.986
_refine_ls_R_factor_all 0.1185
_refine_ls_R_factor_gt 0.0573
_refine_ls_shift/su_max 0.020
_refine_ls_shift/su_mean 0.001
_refine_ls_structure_factor_coef Fsqd
_refine_ls_weighting_details 'calc w=1/[\s^2^(Fo^2^)+(0.0400P)^2^+4.9941P] where P=(Fo^2^+2Fc^2^)/3'
_refine_ls_weighting_scheme calc
_refine_ls_wR_factor_gt 0.1046
_refine_ls_wR_factor_ref 0.1243
_reflns_number_gt 2134
_reflns_number_total 3464
_reflns_threshold_expression >2sigma(I)
_cod_data_source_file eCrystal-25.cif
_cod_data_source_block 02sot064
_cod_depositor_comments
;
Citation :
Warriner, C. N. and Denuault, G. and Gale, Phil A. and Horton, Peter N. and 
Light, Mark E. and Coles, Simon J. and Hursthouse, Michael B. (2002) 
University of Southampton, Crystal Structure Report Archive. 
(doi:10.5258/ecrystals/25)

More at:
http://ecrystals.chem.soton.ac.uk/25/

The following automatic conversions were performed:

'_symmetry_cell_setting' value 'Orthorhombic' changed to
'orthorhombic' according to the built-in table from CIF Core
dictionary named 'cif_core.dic' version 2.4.1 from 2010-06-29.

Automatic conversion script
Id: cif_fix_values 3271 2015-04-21 07:52:19Z andrius 
;
_cod_original_sg_symbol_H-M Pbca
_cod_database_code 1519488

loop_
_symmetry_equiv_pos_as_xyz
'x, y, z'
'-x+1/2, -y, z+1/2'
'-x, y+1/2, -z+1/2'
'x+1/2, -y+1/2, -z'
'-x, -y, -z'
'x-1/2, y, -z-1/2'
'x, -y-1/2, z-1/2'
'-x-1/2, y-1/2, z'

loop_
_atom_site_label
_atom_site_type_symbol
_atom_site_fract_x
_atom_site_fract_y
_atom_site_fract_z
_atom_site_U_iso_or_equiv
_atom_site_adp_type
_atom_site_occupancy
_atom_site_symmetry_multiplicity
_atom_site_calc_flag
_atom_site_refinement_flags
_atom_site_disorder_assembly
_atom_site_disorder_group
C1 C 0.7206(9) 0.4360(2) 0.07981(16) 0.0377(14) Uani 1 1 d . . .
H1 H 0.8680 0.4355 0.0697 0.045 Uiso 1 1 calc R . .
C2 C 0.5928(9) 0.3907(2) 0.08975(15) 0.0389(14) Uani 1 1 d . . .
H2 H 0.6378 0.3542 0.0875 0.047 Uiso 1 1 calc R . .
C3 C 0.3851(8) 0.4091(2) 0.10375(15) 0.0315(13) Uani 1 1 d . . .
H3 H 0.2656 0.3871 0.1124 0.038 Uiso 1 1 calc R . .
C4 C 0.3854(8) 0.46544(19) 0.10264(14) 0.0273(12) Uani 1 1 d . . .
H4 H 0.2674 0.4884 0.1107 0.033 Uiso 1 1 calc R . .
C5 C 0.5933(8) 0.4818(2) 0.08735(15) 0.0317(13) Uani 1 1 d . . .
H5 H 0.6391 0.5179 0.0829 0.038 Uiso 1 1 calc R . .
C6 C 0.5492(8) 0.45955(18) 0.20399(14) 0.0254(12) Uani 1 1 d . . .
H6 H 0.4133 0.4743 0.2134 0.031 Uiso 1 1 calc R . .
C7 C 0.7324(8) 0.48919(19) 0.18968(15) 0.0290(12) Uani 1 1 d . . .
H7 H 0.7413 0.5273 0.1877 0.035 Uiso 1 1 calc R . .
C8 C 0.8997(8) 0.4526(2) 0.17883(15) 0.0294(13) Uani 1 1 d . . .
H8 H 1.0414 0.4616 0.1682 0.035 Uiso 1 1 calc R . .
C9 C 0.8208(7) 0.40022(19) 0.18645(14) 0.0230(12) Uani 1 1 d . . .
H9 H 0.9004 0.3678 0.1819 0.028 Uiso 1 1 calc R . .
C10 C 0.6020(7) 0.40406(17) 0.20206(13) 0.0190(11) Uani 1 1 d . . .
C11 C 0.4539(7) 0.35814(17) 0.21506(14) 0.0241(12) Uani 1 1 d . . .
H11A H 0.4680 0.3517 0.2463 0.029 Uiso 1 1 calc R . .
H11B H 0.2990 0.3677 0.2089 0.029 Uiso 1 1 calc R . .
C12 C 0.5653(7) 0.2629(2) 0.21079(16) 0.0217(11) Uani 1 1 d . . .
C13 C 0.6340(7) 0.21984(17) 0.18112(15) 0.0200(11) Uani 1 1 d . . .
C14 C 0.5750(7) 0.20453(17) 0.13941(15) 0.0217(11) Uani 1 1 d . . .
C15 C 0.7205(7) 0.16122(18) 0.12733(15) 0.0224(11) Uani 1 1 d . . .
C16 C 0.8612(7) 0.15348(18) 0.16154(15) 0.0231(11) Uani 1 1 d . . .
C17 C 0.4042(7) 0.23002(17) 0.11220(14) 0.0210(11) Uani 1 1 d . . .
C18 C 0.2058(7) 0.24767(18) 0.12929(16) 0.0276(12) Uani 1 1 d . . .
H18 H 0.1735 0.2410 0.1587 0.033 Uiso 1 1 calc R . .
C19 C 0.0530(8) 0.27516(18) 0.10386(16) 0.0293(12) Uani 1 1 d . . .
H19 H -0.0821 0.2869 0.1160 0.035 Uiso 1 1 calc R . .
C20 C 0.0984(8) 0.28521(19) 0.06121(17) 0.0345(14) Uani 1 1 d . . .
H20 H -0.0053 0.3040 0.0440 0.041 Uiso 1 1 calc R . .
C21 C 0.2953(8) 0.26798(18) 0.04345(16) 0.0317(13) Uani 1 1 d . . .
H21 H 0.3265 0.2748 0.0140 0.038 Uiso 1 1 calc R . .
C22 C 0.4459(8) 0.24094(18) 0.06868(16) 0.0289(12) Uani 1 1 d . . .
H22 H 0.5807 0.2294 0.0563 0.035 Uiso 1 1 calc R . .
C23 C 0.7170(8) 0.13225(17) 0.08555(15) 0.0222(12) Uani 1 1 d . . .
C24 C 0.8990(8) 0.13399(18) 0.05838(15) 0.0267(12) Uani 1 1 d . . .
H24 H 1.0266 0.1535 0.0667 0.032 Uiso 1 1 calc R . .
C25 C 0.8938(8) 0.1074(2) 0.01941(16) 0.0324(13) Uani 1 1 d . . .
H25 H 1.0179 0.1091 0.0009 0.039 Uiso 1 1 calc R . .
C26 C 0.7117(9) 0.07863(19) 0.00703(16) 0.0326(13) Uani 1 1 d . . .
H26 H 0.7109 0.0600 -0.0196 0.039 Uiso 1 1 calc R . .
C27 C 0.5287(8) 0.07691(19) 0.03375(16) 0.0323(13) Uani 1 1 d . . .
H27 H 0.4016 0.0574 0.0253 0.039 Uiso 1 1 calc R . .
C28 C 0.5321(8) 0.10360(18) 0.07260(15) 0.0273(12) Uani 1 1 d . . .
H28 H 0.4066 0.1024 0.0907 0.033 Uiso 1 1 calc R . .
C29 C 1.0512(7) 0.11776(19) 0.16562(15) 0.0231(12) Uani 1 1 d . . .
C30 C 1.3520(7) 0.09409(19) 0.20916(15) 0.0307(13) Uani 1 1 d . . .
H30A H 1.3085 0.0562 0.2110 0.046 Uiso 1 1 calc R . .
H30B H 1.4259 0.1047 0.2358 0.046 Uiso 1 1 calc R . .
H30C H 1.4525 0.0990 0.1849 0.046 Uiso 1 1 calc R . .
N1 N 0.5122(7) 0.30951(16) 0.19169(14) 0.0252(10) Uani 1 1 d . . .
N2 N 0.8036(7) 0.18812(15) 0.19349(13) 0.0226(10) Uani 1 1 d . . .
O1 O 0.5658(4) 0.25614(12) 0.25007(10) 0.0251(8) Uani 1 1 d . . .
O2 O 1.1066(5) 0.08437(13) 0.13975(10) 0.0304(8) Uani 1 1 d . . .
O3 O 1.1592(5) 0.12699(12) 0.20296(10) 0.0285(8) Uani 1 1 d . . .
Fe1 Fe 0.62689(10) 0.43820(3) 0.14267(2) 0.0247(2) Uani 1 1 d . . .
H1N H 0.515(8) 0.3113(19) 0.1655(16) 0.038(17) Uiso 1 1 d . . .
H2N H 0.885(6) 0.1965(15) 0.2142(13) 0.005(12) Uiso 1 1 d . . .

loop_
_atom_site_aniso_label
_atom_site_aniso_U_11
_atom_site_aniso_U_22
_atom_site_aniso_U_33
_atom_site_aniso_U_23
_atom_site_aniso_U_13
_atom_site_aniso_U_12
C1 0.034(3) 0.058(4) 0.021(3) 0.001(3) 0.000(2) -0.005(3)
C2 0.062(4) 0.031(4) 0.024(3) -0.009(3) -0.014(3) 0.019(3)
C3 0.040(3) 0.032(3) 0.023(3) 0.002(3) -0.014(2) -0.015(3)
C4 0.031(3) 0.030(3) 0.021(3) 0.005(2) -0.006(2) 0.002(2)
C5 0.049(4) 0.024(3) 0.022(3) 0.003(2) -0.004(3) -0.005(3)
C6 0.030(3) 0.024(3) 0.022(3) -0.002(2) -0.005(2) 0.006(2)
C7 0.038(3) 0.018(3) 0.031(3) -0.001(2) -0.009(2) -0.007(3)
C8 0.022(3) 0.045(4) 0.022(3) 0.005(3) -0.006(2) -0.005(3)
C9 0.024(3) 0.024(3) 0.021(3) 0.002(2) -0.002(2) 0.006(2)
C10 0.025(3) 0.017(3) 0.015(2) -0.001(2) -0.006(2) 0.004(2)
C11 0.034(3) 0.022(3) 0.017(3) -0.004(2) 0.001(2) 0.005(2)
C12 0.015(3) 0.023(3) 0.026(3) 0.003(2) 0.002(2) -0.004(2)
C13 0.021(3) 0.012(3) 0.027(3) 0.006(2) 0.001(2) 0.000(2)
C14 0.028(3) 0.013(3) 0.025(3) 0.003(2) 0.004(2) -0.003(2)
C15 0.026(3) 0.016(3) 0.026(3) -0.002(2) 0.007(2) -0.005(2)
C16 0.024(3) 0.020(3) 0.025(3) -0.009(2) 0.006(2) -0.004(2)
C17 0.027(3) 0.015(3) 0.022(3) -0.001(2) 0.001(2) -0.003(2)
C18 0.030(3) 0.019(3) 0.034(3) -0.002(2) -0.002(2) -0.006(2)
C19 0.025(3) 0.025(3) 0.038(3) -0.004(3) 0.000(2) -0.005(2)
C20 0.037(4) 0.024(3) 0.043(4) -0.004(3) -0.014(3) 0.006(2)
C21 0.049(4) 0.021(3) 0.025(3) -0.002(3) -0.005(3) -0.001(3)
C22 0.029(3) 0.023(3) 0.034(3) 0.002(3) 0.001(2) 0.002(2)
C23 0.026(3) 0.015(3) 0.025(3) 0.003(2) 0.000(2) -0.002(2)
C24 0.027(3) 0.024(3) 0.028(3) 0.006(2) -0.001(2) -0.001(2)
C25 0.040(3) 0.032(3) 0.026(3) 0.004(3) 0.007(3) 0.013(3)
C26 0.046(4) 0.031(3) 0.022(3) -0.001(2) -0.006(3) 0.007(3)
C27 0.031(3) 0.032(3) 0.034(3) -0.006(3) -0.015(3) 0.003(2)
C28 0.029(3) 0.028(3) 0.025(3) 0.000(2) -0.001(2) 0.000(2)
C29 0.027(3) 0.020(3) 0.022(3) 0.002(2) 0.005(2) -0.006(2)
C30 0.025(3) 0.031(3) 0.036(3) -0.002(3) -0.005(2) 0.010(2)
N1 0.036(3) 0.020(3) 0.019(3) 0.000(2) 0.002(2) -0.0033(19)
N2 0.027(3) 0.021(3) 0.020(2) -0.004(2) -0.001(2) -0.002(2)
O1 0.029(2) 0.025(2) 0.021(2) 0.0011(15) 0.0017(14) 0.0018(14)
O2 0.032(2) 0.030(2) 0.029(2) -0.0057(17) -0.0004(16) 0.0036(15)
O3 0.030(2) 0.029(2) 0.026(2) -0.0034(16) -0.0058(15) 0.0046(15)
Fe1 0.0292(5) 0.0236(5) 0.0212(4) 0.0005(3) -0.0034(3) -0.0010(3)

loop_
_atom_type_symbol
_atom_type_description
_atom_type_scat_dispersion_real
_atom_type_scat_dispersion_imag
_atom_type_scat_source
C C 0.0033 0.0016 'International Tables Vol C Tables 4.2.6.8 and 6.1.1.4'
H H 0.0000 0.0000 'International Tables Vol C Tables 4.2.6.8 and 6.1.1.4'
N N 0.0061 0.0033 'International Tables Vol C Tables 4.2.6.8 and 6.1.1.4'
O O 0.0106 0.0060 'International Tables Vol C Tables 4.2.6.8 and 6.1.1.4'
Fe Fe 0.3463 0.8444 'International Tables Vol C Tables 4.2.6.8 and 6.1.1.4'

loop_
_geom_angle_atom_site_label_1
_geom_angle_atom_site_label_2
_geom_angle_atom_site_label_3
_geom_angle
_geom_angle_site_symmetry_1
_geom_angle_site_symmetry_3
C5 C1 C2 108.0(5) . .
C5 C1 Fe1 70.2(3) . .
C2 C1 Fe1 69.8(3) . .
C5 C1 H1 126.0 . .
C2 C1 H1 126.0 . .
Fe1 C1 H1 125.6 . .
C1 C2 C3 107.7(5) . .
C1 C2 Fe1 70.0(3) . .
C3 C2 Fe1 69.8(3) . .
C1 C2 H2 126.1 . .
C3 C2 H2 126.1 . .
Fe1 C2 H2 125.7 . .
C4 C3 C2 108.3(4) . .
C4 C3 Fe1 70.1(3) . .
C2 C3 Fe1 69.7(3) . .
C4 C3 H3 125.8 . .
C2 C3 H3 125.8 . .
Fe1 C3 H3 126.0 . .
C3 C4 C5 107.3(4) . .
C3 C4 Fe1 69.8(3) . .
C5 C4 Fe1 69.9(3) . .
C3 C4 H4 126.3 . .
C5 C4 H4 126.3 . .
Fe1 C4 H4 125.5 . .
C1 C5 C4 108.6(4) . .
C1 C5 Fe1 69.8(3) . .
C4 C5 Fe1 69.7(3) . .
C1 C5 H5 125.7 . .
C4 C5 H5 125.7 . .
Fe1 C5 H5 126.4 . .
C7 C6 C10 108.5(4) . .
C7 C6 Fe1 69.9(3) . .
C10 C6 Fe1 69.8(2) . .
C7 C6 H6 125.8 . .
C10 C6 H6 125.8 . .
Fe1 C6 H6 126.1 . .
C6 C7 C8 108.1(4) . .
C6 C7 Fe1 69.7(3) . .
C8 C7 Fe1 69.7(3) . .
C6 C7 H7 126.0 . .
C8 C7 H7 126.0 . .
Fe1 C7 H7 126.2 . .
C9 C8 C7 108.1(4) . .
C9 C8 Fe1 69.7(3) . .
C7 C8 Fe1 69.9(3) . .
C9 C8 H8 125.9 . .
C7 C8 H8 125.9 . .
Fe1 C8 H8 126.0 . .
C8 C9 C10 108.4(4) . .
C8 C9 Fe1 69.9(3) . .
C10 C9 Fe1 69.8(2) . .
C8 C9 H9 125.8 . .
C10 C9 H9 125.8 . .
Fe1 C9 H9 126.1 . .
C6 C10 C9 107.0(4) . .
C6 C10 C11 126.1(4) . .
C9 C10 C11 126.9(4) . .
C6 C10 Fe1 69.5(2) . .
C9 C10 Fe1 69.4(2) . .
C11 C10 Fe1 127.0(3) . .
N1 C11 C10 110.4(4) . .
N1 C11 H11A 109.6 . .
C10 C11 H11A 109.6 . .
N1 C11 H11B 109.6 . .
C10 C11 H11B 109.6 . .
H11A C11 H11B 108.1 . .
O1 C12 N1 123.9(5) . .
O1 C12 C13 121.4(5) . .
N1 C12 C13 114.7(4) . .
N2 C13 C14 107.5(4) . .
N2 C13 C12 117.4(4) . .
C14 C13 C12 134.9(4) . .
C13 C14 C15 106.7(4) . .
C13 C14 C17 126.4(4) . .
C15 C14 C17 126.9(4) . .
C16 C15 C14 106.5(4) . .
C16 C15 C23 128.1(4) . .
C14 C15 C23 125.5(4) . .
N2 C16 C15 108.4(4) . .
N2 C16 C29 121.6(4) . .
C15 C16 C29 129.9(4) . .
C18 C17 C22 117.7(4) . .
C18 C17 C14 121.7(4) . .
C22 C17 C14 120.5(4) . .
C17 C18 C19 121.0(5) . .
C17 C18 H18 119.5 . .
C19 C18 H18 119.5 . .
C20 C19 C18 120.0(5) . .
C20 C19 H19 120.0 . .
C18 C19 H19 120.0 . .
C19 C20 C21 120.0(5) . .
C19 C20 H20 120.0 . .
C21 C20 H20 120.0 . .
C22 C21 C20 119.8(5) . .
C22 C21 H21 120.1 . .
C20 C21 H21 120.1 . .
C21 C22 C17 121.5(5) . .
C21 C22 H22 119.2 . .
C17 C22 H22 119.2 . .
C28 C23 C24 118.8(4) . .
C28 C23 C15 120.9(4) . .
C24 C23 C15 120.3(4) . .
C25 C24 C23 120.0(4) . .
C25 C24 H24 120.0 . .
C23 C24 H24 120.0 . .
C26 C25 C24 120.9(5) . .
C26 C25 H25 119.5 . .
C24 C25 H25 119.5 . .
C25 C26 C27 119.6(5) . .
C25 C26 H26 120.2 . .
C27 C26 H26 120.2 . .
C28 C27 C26 119.8(4) . .
C28 C27 H27 120.1 . .
C26 C27 H27 120.1 . .
C27 C28 C23 120.8(5) . .
C27 C28 H28 119.6 . .
C23 C28 H28 119.6 . .
O2 C29 O3 123.7(4) . .
O2 C29 C16 125.6(4) . .
O3 C29 C16 110.8(4) . .
O3 C30 H30A 109.5 . .
O3 C30 H30B 109.5 . .
H30A C30 H30B 109.5 . .
O3 C30 H30C 109.5 . .
H30A C30 H30C 109.5 . .
H30B C30 H30C 109.5 . .
C12 N1 C11 123.7(4) . .
C12 N1 H1N 119(3) . .
C11 N1 H1N 117(3) . .
C13 N2 C16 110.9(4) . .
C13 N2 H2N 121(3) . .
C16 N2 H2N 125(3) . .
C29 O3 C30 114.4(4) . .
C9 Fe1 C6 68.14(18) . .
C9 Fe1 C2 109.39(19) . .
C6 Fe1 C2 152.3(2) . .
C9 Fe1 C8 40.45(17) . .
C6 Fe1 C8 67.99(18) . .
C2 Fe1 C8 129.2(2) . .
C9 Fe1 C3 130.70(19) . .
C6 Fe1 C3 118.8(2) . .
C2 Fe1 C3 40.57(19) . .
C8 Fe1 C3 168.2(2) . .
C9 Fe1 C10 40.80(16) . .
C6 Fe1 C10 40.70(17) . .
C2 Fe1 C10 119.0(2) . .
C8 Fe1 C10 68.45(18) . .
C3 Fe1 C10 109.73(18) . .
C9 Fe1 C1 117.9(2) . .
C6 Fe1 C1 166.3(2) . .
C2 Fe1 C1 40.2(2) . .
C8 Fe1 C1 107.9(2) . .
C3 Fe1 C1 67.8(2) . .
C10 Fe1 C1 151.5(2) . .
C9 Fe1 C7 68.00(19) . .
C6 Fe1 C7 40.41(17) . .
C2 Fe1 C7 166.5(2) . .
C8 Fe1 C7 40.36(18) . .
C3 Fe1 C7 150.9(2) . .
C10 Fe1 C7 68.39(18) . .
C1 Fe1 C7 128.1(2) . .
C9 Fe1 C5 150.21(19) . .
C6 Fe1 C5 128.90(19) . .
C2 Fe1 C5 67.4(2) . .
C8 Fe1 C5 116.98(19) . .
C3 Fe1 C5 67.37(19) . .
C10 Fe1 C5 167.5(2) . .
C1 Fe1 C5 40.02(19) . .
C7 Fe1 C5 107.8(2) . .
C9 Fe1 C4 168.44(19) . .
C6 Fe1 C4 108.58(19) . .
C2 Fe1 C4 67.99(19) . .
C8 Fe1 C4 149.90(19) . .
C3 Fe1 C4 40.14(17) . .
C10 Fe1 C4 129.61(18) . .
C1 Fe1 C4 67.9(2) . .
C7 Fe1 C4 117.3(2) . .
C5 Fe1 C4 40.41(17) . .

loop_
_geom_bond_atom_site_label_1
_geom_bond_atom_site_label_2
_geom_bond_distance
_geom_bond_site_symmetry_2
C1 C5 1.397(7) .
C1 C2 1.401(7) .
C1 Fe1 2.038(5) .
C1 H1 0.9500 .
C2 C3 1.412(7) .
C2 Fe1 2.036(5) .
C2 H2 0.9500 .
C3 C4 1.400(6) .
C3 Fe1 2.038(4) .
C3 H3 0.9500 .
C4 C5 1.411(6) .
C4 Fe1 2.041(4) .
C4 H4 0.9500 .
C5 Fe1 2.044(5) .
C5 H5 0.9500 .
C6 C7 1.408(6) .
C6 C10 1.417(6) .
C6 Fe1 2.036(4) .
C6 H6 0.9500 .
C7 C8 1.406(6) .
C7 Fe1 2.039(5) .
C7 H7 0.9500 .
C8 C9 1.407(6) .
C8 Fe1 2.036(4) .
C8 H8 0.9500 .
C9 C10 1.420(6) .
C9 Fe1 2.034(4) .
C9 H9 0.9500 .
C10 C11 1.509(6) .
C10 Fe1 2.039(4) .
C11 N1 1.454(5) .
C11 H11A 0.9900 .
C11 H11B 0.9900 .
C12 O1 1.234(5) .
C12 N1 1.341(6) .
C12 C13 1.474(6) .
C13 N2 1.354(5) .
C13 C14 1.399(6) .
C14 C15 1.443(6) .
C14 C17 1.482(6) .
C15 C16 1.379(6) .
C15 C23 1.486(6) .
C16 N2 1.361(5) .
C16 C29 1.463(6) .
C17 C18 1.390(6) .
C17 C22 1.404(6) .
C18 C19 1.399(6) .
C18 H18 0.9500 .
C19 C20 1.378(7) .
C19 H19 0.9500 .
C20 C21 1.387(6) .
C20 H20 0.9500 .
C21 C22 1.381(6) .
C21 H21 0.9500 .
C22 H22 0.9500 .
C23 C28 1.390(6) .
C23 C24 1.393(6) .
C24 C25 1.381(6) .
C24 H24 0.9500 .
C25 C26 1.373(6) .
C25 H25 0.9500 .
C26 C27 1.390(6) .
C26 H26 0.9500 .
C27 C28 1.379(6) .
C27 H27 0.9500 .
C28 H28 0.9500 .
C29 O2 1.204(5) .
C29 O3 1.355(5) .
C30 O3 1.442(5) .
C30 H30A 0.9800 .
C30 H30B 0.9800 .
C30 H30C 0.9800 .
N1 H1N 0.82(5) .
N2 H2N 0.84(4) .
